data_4081636
loop_
_publ_author_name
'Liu, Bo'
'Chen, Congyan'
'Zhang, Yuejiao'
'Liu, Xiaolong'
'Chen, Wanzhi'

_publ_section_title
;
 Dinuclear Copper(I) Complexes of Phenanthrolinyl-Functionalized NHC
 Ligands
;
_journal_issue 19
_journal_name_full Organometallics
_journal_page_first 5451
_journal_paper_doi 10.1021/om400738c
_journal_volume 32
_journal_year 2013
_chemical_formula_sum 'C36 H32 Cu2 F12 N8 P2'
_chemical_formula_weight 993.72
_chemical_name_systematic
; 
 ? 
;
_space_group_IT_number 14
_symmetry_cell_setting monoclinic
_symmetry_space_group_name_Hall '-P 2ybc'
_symmetry_space_group_name_H-M 'P 1 21/c 1'
_atom_sites_solution_hydrogens geom
_atom_sites_solution_primary direct
_atom_sites_solution_secondary difmap
_audit_creation_method SHELXL-97
_cell_angle_alpha 90.00
_cell_angle_beta 103.266(4)
_cell_angle_gamma 90.00
_cell_formula_units_Z 4
_cell_length_a 16.2152(6)
_cell_length_b 13.4658(5)
_cell_length_c 19.0707(10)
_cell_measurement_reflns_used 6305
_cell_measurement_temperature 293(2)
_cell_measurement_theta_max 29.5692
_cell_measurement_theta_min 3.0194
_cell_volume 4053.0(3)
_computing_cell_refinement 'Bruker FRAMBO'
_computing_data_collection 'Bruker FRAMBO'
_computing_data_reduction 'Bruker SAINT'
_computing_molecular_graphics 'Bruker SHELXTL'
_computing_publication_material 'Bruker SHELXTL'
_computing_structure_refinement 'SHELXL-97 (Sheldrick, 1997)'
_computing_structure_solution 'SHELXS-97 (Sheldrick, 1990)'
_diffrn_ambient_temperature 293(2)
_diffrn_measured_fraction_theta_full 0.997
_diffrn_measured_fraction_theta_max 0.997
_diffrn_measurement_device_type 'multiwire proportional'
_diffrn_measurement_method 'phi and omega scans'
_diffrn_radiation_monochromator graphite
_diffrn_radiation_source 'fine-focus sealed tube'
_diffrn_radiation_type MoK\a
_diffrn_radiation_wavelength 0.71073
_diffrn_reflns_av_R_equivalents 0.0334
_diffrn_reflns_av_sigmaI/netI 0.0361
_diffrn_reflns_limit_h_max 19
_diffrn_reflns_limit_h_min -19
_diffrn_reflns_limit_k_max 13
_diffrn_reflns_limit_k_min -16
_diffrn_reflns_limit_l_max 22
_diffrn_reflns_limit_l_min -22
_diffrn_reflns_number 23344
_diffrn_reflns_theta_full 25.01
_diffrn_reflns_theta_max 25.01
_diffrn_reflns_theta_min 3.03
_exptl_absorpt_coefficient_mu 1.223
_exptl_absorpt_correction_T_max 0.6742
_exptl_absorpt_correction_T_min 0.6092
_exptl_absorpt_correction_type multi-scan
_exptl_absorpt_process_details sadabs
_exptl_crystal_colour red
_exptl_crystal_density_diffrn 1.629
_exptl_crystal_density_method 'not measured'
_exptl_crystal_description block
_exptl_crystal_F_000 2000
_exptl_crystal_size_max 0.45
_exptl_crystal_size_mid 0.38
_exptl_crystal_size_min 0.35
_refine_diff_density_max 1.714
_refine_diff_density_min -0.572
_refine_diff_density_rms 0.102
_refine_ls_extinction_method none
_refine_ls_goodness_of_fit_ref 1.098
_refine_ls_hydrogen_treatment constr
_refine_ls_matrix_type full
_refine_ls_number_parameters 545
_refine_ls_number_reflns 7108
_refine_ls_number_restraints 738
_refine_ls_restrained_S_all 1.127
_refine_ls_R_factor_all 0.0840
_refine_ls_R_factor_gt 0.0628
_refine_ls_shift/su_max 0.010
_refine_ls_shift/su_mean 0.000
_refine_ls_structure_factor_coef Fsqd
_refine_ls_weighting_details 'calc w=1/[\s^2^(Fo^2^)+(0.1005P)^2^+7.4583P] where P=(Fo^2^+2Fc^2^)/3'
_refine_ls_weighting_scheme calc
_refine_ls_wR_factor_gt 0.1721
_refine_ls_wR_factor_ref 0.1930
_reflns_number_gt 5409
_reflns_number_total 7108
_reflns_threshold_expression >2sigma(I)
_cod_data_source_file om400738c_si_002.cif
_cod_data_source_block 4
_cod_depositor_comments
;
The following automatic conversions were performed:

'_symmetry_cell_setting' value 'Monoclinic' changed to 'monoclinic'
according to /home/saulius/struct/CIF-dictionaries/cif_core.dic
dictionary named 'cif_core.dic' version 2.4.2 from 2011-04-26.

Automatic conversion script
Id: cif_fix_values 1891 2012-01-12 08:04:46Z andrius 
;
_cod_original_sg_symbol_H-M 'P2(1)/c  '
_cod_database_code 4081636

loop_
_symmetry_equiv_pos_as_xyz
'x, y, z'
'-x, y+1/2, -z+1/2'
'-x, -y, -z'
'x, -y-1/2, z-1/2'

loop_
_atom_site_label
_atom_site_type_symbol
_atom_site_fract_x
_atom_site_fract_y
_atom_site_fract_z
_atom_site_U_iso_or_equiv
_atom_site_adp_type
_atom_site_occupancy
_atom_site_symmetry_multiplicity
_atom_site_calc_flag
_atom_site_refinement_flags
Cu1 Cu 0.21585(3) 0.71689(5) 1.04035(3) 0.0396(2) Uani 1 1 d .
Cu2 Cu 0.26727(4) 0.65949(5) 0.92116(4) 0.0431(2) Uani 1 1 d .
N2 N 0.1644(3) 0.8408(3) 0.8818(2) 0.0401(10) Uani 1 1 d .
C11 C 0.0386(3) 0.7030(4) 0.9794(3) 0.0359(9) Uani 1 1 d U
N3 N 0.1070(2) 0.7444(3) 0.9604(2) 0.0340(9) Uani 1 1 d .
N8 N 0.2551(3) 0.5156(3) 0.8946(2) 0.0398(10) Uani 1 1 d .
N7 N 0.3602(2) 0.5949(3) 1.0099(2) 0.0383(9) Uani 1 1 d .
C4 C 0.2381(3) 0.7882(4) 0.8851(3) 0.0406(11) Uani 1 1 d U
C15 C 0.0558(3) 0.6347(4) 1.0398(3) 0.0357(9) Uani 1 1 d U
C22 C 0.3214(3) 0.7784(4) 1.0729(3) 0.0490(12) Uani 1 1 d U
C33 C 0.3080(3) 0.4532(4) 0.9383(3) 0.0453(10) Uani 1 1 d U
C7 C 0.0925(3) 0.8028(4) 0.9035(3) 0.0392(10) Uani 1 1 d U
N4 N 0.1380(2) 0.6214(3) 1.0739(2) 0.0374(9) Uani 1 1 d .
N1 N 0.2847(3) 0.8499(3) 0.8545(2) 0.0445(11) Uani 1 1 d .
C14 C -0.0115(3) 0.5870(4) 1.0601(3) 0.0392(10) Uani 1 1 d U
C8 C 0.0110(3) 0.8269(4) 0.8640(3) 0.0488(12) Uani 1 1 d U
H8 H 0.0033 0.8694 0.8246 0.059 Uiso 1 1 calc R
C10 C -0.0446(3) 0.7222(4) 0.9435(3) 0.0408(10) Uani 1 1 d U
C29 C 0.3667(3) 0.4956(4) 0.9994(3) 0.0456(11) Uani 1 1 d U
N6 N 0.4000(3) 0.7346(4) 1.0808(2) 0.0492(12) Uani 1 1 d .
C17 C 0.0923(4) 0.5052(4) 1.1518(3) 0.0488(12) Uani 1 1 d U
H17 H 0.1068 0.4608 1.1900 0.059 Uiso 1 1 calc R
C18 C 0.1547(3) 0.5584(4) 1.1284(3) 0.0451(11) Uani 1 1 d U
H18 H 0.2109 0.5489 1.1523 0.054 Uiso 1 1 calc R
C13 C -0.0959(3) 0.6080(4) 1.0215(3) 0.0458(11) Uani 1 1 d U
H13 H -0.1409 0.5760 1.0348 0.055 Uiso 1 1 calc R
C25 C 0.4123(3) 0.6345(5) 1.0669(3) 0.0471(11) Uani 1 1 d U
C9 C -0.0567(3) 0.7866(4) 0.8847(3) 0.0493(12) Uani 1 1 d U
H9 H -0.1113 0.8022 0.8595 0.059 Uiso 1 1 calc R
C12 C -0.1123(3) 0.6727(4) 0.9664(3) 0.0482(11) Uani 1 1 d U
H12 H -0.1681 0.6856 0.9429 0.058 Uiso 1 1 calc R
C16 C 0.0093(3) 0.5196(4) 1.1177(3) 0.0460(11) Uani 1 1 d U
H16 H -0.0332 0.4848 1.1325 0.055 Uiso 1 1 calc R
C28 C 0.4265(4) 0.4351(5) 1.0446(3) 0.0550(12) Uani 1 1 d U
C35 C 0.1935(4) 0.3736(5) 0.8258(4) 0.0618(14) Uani 1 1 d U
H35 H 0.1532 0.3484 0.7871 0.074 Uiso 1 1 calc R
C27 C 0.4817(4) 0.4816(5) 1.1016(4) 0.0601(13) Uani 1 1 d U
H27 H 0.5234 0.4443 1.1319 0.072 Uiso 1 1 calc R
C24 C 0.4644(4) 0.8015(6) 1.1123(4) 0.0671(15) Uani 1 1 d U
H24 H 0.5223 0.7889 1.1243 0.081 Uiso 1 1 calc R
N5 N 0.3395(3) 0.8715(4) 1.0975(3) 0.0603(14) Uani 1 1 d .
C32 C 0.3073(4) 0.3492(4) 0.9267(4) 0.0541(12) Uani 1 1 d U
C36 C 0.1994(4) 0.4762(5) 0.8387(3) 0.0535(13) Uani 1 1 d U
H36 H 0.1632 0.5184 0.8073 0.064 Uiso 1 1 calc R
C30 C 0.4248(4) 0.3297(5) 1.0290(4) 0.0620(13) Uani 1 1 d U
H30 H 0.4651 0.2890 1.0578 0.074 Uiso 1 1 calc R
C5 C 0.2428(4) 0.9381(4) 0.8326(3) 0.0545(13) Uani 1 1 d U
H5 H 0.2633 0.9914 0.8106 0.065 Uiso 1 1 calc R
C6 C 0.1674(4) 0.9322(4) 0.8492(3) 0.0510(12) Uani 1 1 d U
H6 H 0.1250 0.9802 0.8405 0.061 Uiso 1 1 calc R
C34 C 0.2466(4) 0.3121(5) 0.8700(4) 0.0610(13) Uani 1 1 d U
H34 H 0.2424 0.2439 0.8623 0.073 Uiso 1 1 calc R
C26 C 0.4763(4) 0.5790(5) 1.1139(3) 0.0577(13) Uani 1 1 d U
H26 H 0.5135 0.6095 1.1523 0.069 Uiso 1 1 calc R
C31 C 0.3689(4) 0.2891(5) 0.9757(4) 0.0624(13) Uani 1 1 d U
H31 H 0.3690 0.2207 0.9694 0.075 Uiso 1 1 calc R
C21 C 0.2754(5) 0.9470(6) 1.0998(4) 0.0760(17) Uani 1 1 d U
H21 H 0.2196 0.9163 1.0830 0.091 Uiso 1 1 calc R
C23 C 0.4270(4) 0.8844(6) 1.1214(4) 0.0729(16) Uani 1 1 d U
H23 H 0.4540 0.9426 1.1405 0.087 Uiso 1 1 calc R
P1 P 0.34287(9) 0.31362(13) 0.21585(9) 0.0518(4) Uani 1 1 d .
F4 F 0.3678(3) 0.2179(4) 0.2634(3) 0.1045(16) Uani 1 1 d .
F5 F 0.2487(3) 0.3052(6) 0.2213(3) 0.164(3) Uani 1 1 d .
F6 F 0.4382(3) 0.3230(5) 0.2117(3) 0.119(2) Uani 1 1 d .
F3 F 0.3235(5) 0.2543(6) 0.1447(3) 0.164(3) Uani 1 1 d .
F1 F 0.3638(4) 0.3713(5) 0.2904(3) 0.133(2) Uani 1 1 d .
F2 F 0.3202(3) 0.4075(5) 0.1672(4) 0.136(2) Uani 1 1 d .
C3 C 0.3688(4) 0.8235(5) 0.8430(4) 0.0594(14) Uani 1 1 d U
H3 H 0.3825 0.7568 0.8629 0.071 Uiso 1 1 calc R
C2 C 0.4345(5) 0.8926(7) 0.8835(6) 0.104(3) Uani 1 1 d U
H2A H 0.4177 0.9599 0.8713 0.156 Uiso 1 1 calc R
H2B H 0.4876 0.8796 0.8711 0.156 Uiso 1 1 calc R
H2C H 0.4407 0.8828 0.9343 0.156 Uiso 1 1 calc R
C20 C 0.2811(7) 0.9853(7) 1.1744(5) 0.104(3) Uani 1 1 d U
H20A H 0.2850 0.9304 1.2071 0.157 Uiso 1 1 calc R
H20B H 0.2315 1.0237 1.1753 0.157 Uiso 1 1 calc R
H20C H 0.3305 1.0264 1.1887 0.157 Uiso 1 1 calc R
C1 C 0.3663(6) 0.8186(8) 0.7646(5) 0.107(3) Uani 1 1 d U
H1A H 0.3232 0.7725 0.7418 0.160 Uiso 1 1 calc R
H1B H 0.4203 0.7970 0.7578 0.160 Uiso 1 1 calc R
H1C H 0.3536 0.8832 0.7436 0.160 Uiso 1 1 calc R
P2 P 0.03142(15) 0.65945(13) 0.69299(11) 0.0739(6) Uani 1 1 d .
F11 F 0.0158(4) 0.7740(3) 0.6975(3) 0.122(2) Uani 1 1 d .
F8 F 0.0467(5) 0.5442(3) 0.6923(3) 0.142(3) Uani 1 1 d .
F7 F 0.0647(6) 0.6564(4) 0.7762(4) 0.159(3) Uani 1 1 d .
F10 F -0.0013(13) 0.6629(7) 0.6145(4) 0.319(10) Uani 1 1 d .
F9 F -0.0574(6) 0.6425(7) 0.7081(8) 0.228(5) Uani 1 1 d .
C19 C 0.2822(7) 1.0317(7) 1.0489(6) 0.118(3) Uani 1 1 d U
H19A H 0.3368 1.0626 1.0638 0.177 Uiso 1 1 calc R
H19B H 0.2388 1.0798 1.0500 0.177 Uiso 1 1 calc R
H19C H 0.2753 1.0064 1.0009 0.177 Uiso 1 1 calc R
F12 F 0.1186(8) 0.6773(6) 0.6852(11) 0.305(9) Uani 1 1 d .

loop_
_atom_site_aniso_label
_atom_site_aniso_U_11
_atom_site_aniso_U_22
_atom_site_aniso_U_33
_atom_site_aniso_U_23
_atom_site_aniso_U_13
_atom_site_aniso_U_12
Cu1 0.0301(3) 0.0396(4) 0.0470(4) -0.0040(3) 0.0042(3) -0.0053(2)
Cu2 0.0437(4) 0.0362(4) 0.0526(4) 0.0112(3) 0.0175(3) 0.0047(3)
N2 0.041(2) 0.036(2) 0.044(2) 0.0096(19) 0.0127(19) 0.0012(18)
C11 0.034(2) 0.039(2) 0.035(2) -0.0042(18) 0.0073(17) -0.0020(18)
N3 0.032(2) 0.034(2) 0.035(2) -0.0013(18) 0.0035(16) -0.0005(17)
N8 0.043(2) 0.040(2) 0.039(2) 0.000(2) 0.0142(18) -0.0024(19)
N7 0.031(2) 0.048(3) 0.035(2) 0.009(2) 0.0079(16) 0.0009(18)
C4 0.042(2) 0.039(2) 0.041(2) 0.008(2) 0.0101(19) -0.001(2)
C15 0.038(2) 0.035(2) 0.035(2) -0.0065(18) 0.0105(17) -0.0024(18)
C22 0.045(2) 0.053(3) 0.050(3) -0.005(2) 0.013(2) -0.013(2)
C33 0.049(2) 0.045(2) 0.051(2) 0.009(2) 0.0281(19) 0.006(2)
C7 0.040(2) 0.038(2) 0.040(2) 0.003(2) 0.0087(18) 0.0012(19)
N4 0.037(2) 0.034(2) 0.039(2) 0.0012(19) 0.0043(17) -0.0034(18)
N1 0.044(2) 0.041(2) 0.049(3) 0.015(2) 0.012(2) 0.000(2)
C14 0.042(2) 0.041(2) 0.037(2) -0.011(2) 0.0140(18) -0.0064(19)
C8 0.045(2) 0.053(3) 0.046(2) 0.007(2) 0.004(2) 0.004(2)
C10 0.035(2) 0.046(2) 0.041(2) -0.005(2) 0.0073(18) 0.0004(19)
C29 0.042(2) 0.050(2) 0.052(2) 0.016(2) 0.0251(18) 0.006(2)
N6 0.032(2) 0.068(3) 0.046(3) -0.006(2) 0.0061(18) -0.017(2)
C17 0.060(3) 0.042(3) 0.045(3) 0.004(2) 0.015(2) -0.005(2)
C18 0.051(3) 0.040(2) 0.042(3) 0.003(2) 0.006(2) -0.002(2)
C13 0.040(2) 0.055(3) 0.045(2) -0.009(2) 0.0166(19) -0.009(2)
C25 0.033(2) 0.064(3) 0.046(2) 0.008(2) 0.0138(19) -0.002(2)
C9 0.038(2) 0.057(3) 0.049(3) 0.002(2) 0.001(2) 0.005(2)
C12 0.034(2) 0.062(3) 0.048(2) -0.007(2) 0.0087(19) -0.003(2)
C16 0.054(2) 0.044(2) 0.044(2) -0.004(2) 0.021(2) -0.009(2)
C28 0.049(2) 0.063(3) 0.059(3) 0.021(2) 0.025(2) 0.012(2)
C35 0.075(3) 0.059(3) 0.058(3) -0.015(3) 0.029(3) -0.009(3)
C27 0.050(3) 0.074(3) 0.056(3) 0.021(3) 0.014(2) 0.014(2)
C24 0.046(3) 0.083(3) 0.068(3) -0.010(3) 0.004(2) -0.022(3)
N5 0.062(3) 0.057(3) 0.064(3) -0.018(3) 0.020(3) -0.026(3)
C32 0.062(3) 0.048(3) 0.063(3) 0.007(2) 0.037(2) 0.009(2)
C36 0.060(3) 0.056(3) 0.050(3) -0.003(2) 0.022(2) -0.002(2)
C30 0.065(3) 0.060(3) 0.068(3) 0.022(2) 0.029(2) 0.020(2)
C5 0.057(3) 0.047(3) 0.061(3) 0.019(2) 0.017(2) 0.001(2)
C6 0.057(3) 0.041(3) 0.056(3) 0.017(2) 0.014(2) 0.007(2)
C34 0.075(3) 0.048(3) 0.068(3) -0.008(2) 0.034(2) 0.000(2)
C26 0.041(2) 0.080(3) 0.051(3) 0.011(3) 0.008(2) 0.001(2)
C31 0.073(3) 0.050(3) 0.072(3) 0.012(2) 0.033(2) 0.016(2)
C21 0.081(4) 0.061(3) 0.086(4) -0.020(3) 0.019(3) -0.015(3)
C23 0.061(3) 0.076(4) 0.079(4) -0.018(3) 0.010(3) -0.035(3)
P1 0.0426(8) 0.0593(9) 0.0517(9) 0.0074(7) 0.0071(6) 0.0011(7)
F4 0.116(4) 0.083(3) 0.109(4) 0.040(3) 0.015(3) 0.002(3)
F5 0.050(3) 0.309(9) 0.126(5) 0.105(6) 0.006(3) -0.014(4)
F6 0.060(3) 0.171(5) 0.135(5) 0.066(4) 0.039(3) 0.026(3)
F3 0.232(8) 0.171(6) 0.071(4) -0.034(4) -0.004(4) -0.010(6)
F1 0.120(4) 0.139(5) 0.122(5) -0.065(4) -0.012(3) 0.043(4)
F2 0.090(3) 0.140(5) 0.180(6) 0.102(5) 0.040(4) 0.041(3)
C3 0.050(3) 0.058(3) 0.075(3) 0.023(3) 0.023(3) 0.007(3)
C2 0.062(4) 0.086(5) 0.156(7) 0.010(5) 0.007(4) -0.008(4)
C20 0.127(6) 0.091(5) 0.103(6) -0.025(5) 0.042(5) -0.001(5)
C1 0.097(5) 0.140(7) 0.096(6) 0.024(5) 0.048(4) 0.043(5)
P2 0.1086(16) 0.0490(10) 0.0619(11) 0.0138(9) 0.0147(10) -0.0148(10)
F11 0.191(6) 0.060(3) 0.125(5) 0.026(3) 0.054(4) 0.010(3)
F8 0.246(7) 0.048(3) 0.105(4) -0.008(3) -0.014(4) -0.017(3)
F7 0.245(8) 0.100(4) 0.097(4) -0.016(3) -0.035(5) 0.055(5)
F10 0.69(3) 0.167(8) 0.057(4) -0.003(5) -0.002(9) 0.130(13)
F9 0.155(7) 0.154(7) 0.386(17) 0.062(9) 0.083(9) -0.036(6)
C19 0.143(7) 0.091(6) 0.118(7) -0.008(5) 0.027(6) 0.004(5)
F12 0.239(11) 0.120(6) 0.65(3) -0.005(11) 0.300(16) -0.012(7)

loop_
_atom_type_symbol
_atom_type_description
_atom_type_scat_dispersion_real
_atom_type_scat_dispersion_imag
_atom_type_scat_source
C C 0.0033 0.0016 'International Tables Vol C Tables 4.2.6.8 and 6.1.1.4'
H H 0.0000 0.0000 'International Tables Vol C Tables 4.2.6.8 and 6.1.1.4'
N N 0.0061 0.0033 'International Tables Vol C Tables 4.2.6.8 and 6.1.1.4'
F F 0.0171 0.0103 'International Tables Vol C Tables 4.2.6.8 and 6.1.1.4'
P P 0.1023 0.0942 'International Tables Vol C Tables 4.2.6.8 and 6.1.1.4'
Cu Cu 0.3201 1.2651 'International Tables Vol C Tables 4.2.6.8 and 6.1.1.4'

loop_
_geom_angle_atom_site_label_1
_geom_angle_atom_site_label_2
_geom_angle_atom_site_label_3
_geom_angle
C22 Cu1 N4 140.5(2)
C22 Cu1 N3 136.0(2)
N4 Cu1 N3 81.85(16)
C22 Cu1 Cu2 88.30(18)
N4 Cu1 Cu2 114.99(12)
N3 Cu1 Cu2 78.96(11)
C4 Cu2 N8 142.8(2)
C4 Cu2 N7 136.3(2)
N8 Cu2 N7 79.64(17)
C4 Cu2 Cu1 86.79(16)
N8 Cu2 Cu1 117.25(12)
N7 Cu2 Cu1 75.68(11)
C4 N2 C6 111.0(4)
C4 N2 C7 124.3(4)
C6 N2 C7 124.6(4)
N3 C11 C10 123.3(5)
N3 C11 C15 116.8(4)
C10 C11 C15 119.9(4)
C7 N3 C11 117.5(4)
C7 N3 Cu1 132.1(3)
C11 N3 Cu1 109.6(3)
C36 N8 C33 117.7(5)
C36 N8 Cu2 126.5(4)
C33 N8 Cu2 115.8(4)
C25 N7 C29 117.4(5)
C25 N7 Cu2 132.5(4)
C29 N7 Cu2 110.0(3)
N1 C4 N2 103.4(4)
N1 C4 Cu2 127.5(4)
N2 C4 Cu2 129.2(4)
N4 C15 C14 123.5(5)
N4 C15 C11 117.0(4)
C14 C15 C11 119.5(4)
N5 C22 N6 103.7(5)
N5 C22 Cu1 129.5(4)
N6 C22 Cu1 126.7(4)
N8 C33 C32 122.6(6)
N8 C33 C29 117.6(5)
C32 C33 C29 119.9(5)
N3 C7 C8 123.3(5)
N3 C7 N2 116.9(4)
C8 C7 N2 119.8(5)
C18 N4 C15 117.7(4)
C18 N4 Cu1 129.2(3)
C15 N4 Cu1 112.6(3)
C4 N1 C5 112.0(4)
C4 N1 C3 123.2(4)
C5 N1 C3 124.7(5)
C15 C14 C16 116.8(5)
C15 C14 C13 119.0(5)
C16 C14 C13 124.2(5)
C9 C8 C7 118.4(5)
C11 C10 C9 117.0(5)
C11 C10 C12 119.1(5)
C9 C10 C12 123.9(5)
N7 C29 C28 123.2(6)
N7 C29 C33 116.7(5)
C28 C29 C33 120.1(5)
C22 N6 C25 124.0(4)
C22 N6 C24 110.5(5)
C25 N6 C24 125.1(5)
C16 C17 C18 118.8(5)
N4 C18 C17 123.3(5)
C12 C13 C14 121.7(5)
N7 C25 N6 116.9(5)
N7 C25 C26 122.9(6)
N6 C25 C26 120.2(5)
C8 C9 C10 120.4(5)
C13 C12 C10 120.8(5)
C17 C16 C14 119.9(5)
C27 C28 C29 116.7(6)
C27 C28 C30 125.6(6)
C29 C28 C30 117.7(6)
C34 C35 C36 119.3(7)
C26 C27 C28 121.5(6)
C23 C24 N6 106.5(6)
C22 N5 C23 110.7(6)
C22 N5 C21 123.9(5)
C23 N5 C21 125.4(6)
C34 C32 C33 117.4(6)
C34 C32 C31 124.5(6)
C33 C32 C31 118.1(6)
N8 C36 C35 122.4(6)
C31 C30 C28 122.9(6)
C6 C5 N1 106.9(5)
C5 C6 N2 106.8(5)
C35 C34 C32 120.6(6)
C27 C26 C25 118.2(6)
C30 C31 C32 121.2(6)
N5 C21 C20 112.2(7)
N5 C21 C19 110.4(7)
C20 C21 C19 110.5(7)
C24 C23 N5 108.6(6)
F3 P1 F5 90.9(5)
F3 P1 F2 85.6(4)
F5 P1 F2 89.9(3)
F3 P1 F6 90.1(4)
F5 P1 F6 179.0(4)
F2 P1 F6 90.3(3)
F3 P1 F4 93.2(4)
F5 P1 F4 91.6(3)
F2 P1 F4 178.1(3)
F6 P1 F4 88.2(3)
F3 P1 F1 178.1(4)
F5 P1 F1 89.2(4)
F2 P1 F1 96.2(4)
F6 P1 F1 89.7(4)
F4 P1 F1 84.9(3)
N1 C3 C2 110.4(6)
N1 C3 C1 110.3(6)
C2 C3 C1 113.5(7)
F10 P2 F12 91.3(10)
F10 P2 F9 93.4(10)
F12 P2 F9 175.1(10)
F10 P2 F7 179.1(8)
F12 P2 F7 89.5(9)
F9 P2 F7 85.8(6)
F10 P2 F11 90.0(4)
F12 P2 F11 90.9(4)
F9 P2 F11 88.0(4)
F7 P2 F11 89.6(3)
F10 P2 F8 92.5(4)
F12 P2 F8 90.2(5)
F9 P2 F8 90.6(5)
F7 P2 F8 87.9(3)
F11 P2 F8 177.3(4)

loop_
_geom_bond_atom_site_label_1
_geom_bond_atom_site_label_2
_geom_bond_distance
Cu1 C22 1.874(5)
Cu1 N4 2.007(4)
Cu1 N3 2.084(4)
Cu1 Cu2 2.7072(9)
Cu2 C4 1.885(5)
Cu2 N8 2.001(4)
Cu2 N7 2.172(4)
N2 C4 1.378(6)
N2 C6 1.384(7)
N2 C7 1.418(6)
C11 N3 1.363(6)
C11 C10 1.390(7)
C11 C15 1.450(7)
N3 C7 1.316(6)
N8 C36 1.338(7)
N8 C33 1.345(7)
N7 C25 1.326(7)
N7 C29 1.360(7)
C4 N1 1.343(6)
C15 N4 1.354(6)
C15 C14 1.395(7)
C22 N5 1.347(7)
C22 N6 1.381(7)
C33 C32 1.418(8)
C33 C29 1.441(8)
C7 C8 1.400(7)
N4 C18 1.321(7)
N1 C5 1.385(7)
N1 C3 1.473(7)
C14 C16 1.405(8)
C14 C13 1.426(7)
C8 C9 1.362(8)
C10 C9 1.394(8)
C10 C12 1.436(7)
C29 C28 1.402(8)
N6 C25 1.397(8)
N6 C24 1.405(8)
C17 C16 1.367(8)
C17 C18 1.395(8)
C13 C12 1.344(8)
C25 C26 1.419(8)
C28 C27 1.389(10)
C28 C30 1.449(9)
C35 C34 1.344(10)
C35 C36 1.402(9)
C27 C26 1.339(9)
C24 C23 1.301(10)
N5 C23 1.398(8)
N5 C21 1.462(9)
C32 C34 1.377(9)
C32 C31 1.448(9)
C30 C31 1.315(10)
C5 C6 1.334(8)
C21 C20 1.497(12)
C21 C19 1.517(13)
P1 F3 1.542(6)
P1 F5 1.558(5)
P1 F2 1.562(5)
P1 F6 1.571(4)
P1 F4 1.574(5)
P1 F1 1.587(6)
C3 C2 1.491(11)
C3 C1 1.489(11)
P2 F10 1.470(8)
P2 F12 1.475(9)
P2 F9 1.548(9)
P2 F7 1.555(7)
P2 F11 1.568(5)
P2 F8 1.573(5)

loop_
_geom_torsion_atom_site_label_1
_geom_torsion_atom_site_label_2
_geom_torsion_atom_site_label_3
_geom_torsion_atom_site_label_4
_geom_torsion
C22 Cu1 Cu2 C4 -81.1(2)
N4 Cu1 Cu2 C4 132.0(2)
N3 Cu1 Cu2 C4 56.50(19)
C22 Cu1 Cu2 N8 128.6(2)
N4 Cu1 Cu2 N8 -18.23(19)
N3 Cu1 Cu2 N8 -93.74(18)
C22 Cu1 Cu2 N7 58.5(2)
N4 Cu1 Cu2 N7 -88.33(17)
N3 Cu1 Cu2 N7 -163.84(16)
C10 C11 N3 C7 -2.3(7)
C15 C11 N3 C7 176.9(5)
C10 C11 N3 Cu1 168.9(4)
C15 C11 N3 Cu1 -11.9(5)
C22 Cu1 N3 C7 15.5(6)
N4 Cu1 N3 C7 -177.8(5)
Cu2 Cu1 N3 C7 -60.2(4)
C22 Cu1 N3 C11 -154.0(4)
N4 Cu1 N3 C11 12.7(3)
Cu2 Cu1 N3 C11 130.3(3)
C4 Cu2 N8 C36 -16.5(6)
N7 Cu2 N8 C36 176.3(4)
Cu1 Cu2 N8 C36 108.5(4)
C4 Cu2 N8 C33 164.5(4)
N7 Cu2 N8 C33 -2.7(3)
Cu1 Cu2 N8 C33 -70.5(3)
C4 Cu2 N7 C25 11.1(6)
N8 Cu2 N7 C25 179.8(5)
Cu1 Cu2 N7 C25 -58.4(4)
C4 Cu2 N7 C29 -164.3(3)
N8 Cu2 N7 C29 4.4(3)
Cu1 Cu2 N7 C29 126.2(3)
C6 N2 C4 N1 0.3(6)
C7 N2 C4 N1 175.6(5)
C6 N2 C4 Cu2 -178.2(4)
C7 N2 C4 Cu2 -3.0(8)
N8 Cu2 C4 N1 -94.4(5)
N7 Cu2 C4 N1 67.1(6)
Cu1 Cu2 C4 N1 132.4(5)
N8 Cu2 C4 N2 83.8(6)
N7 Cu2 C4 N2 -114.7(5)
Cu1 Cu2 C4 N2 -49.4(5)
N3 C11 C15 N4 2.7(7)
C10 C11 C15 N4 -178.1(4)
N3 C11 C15 C14 -177.5(4)
C10 C11 C15 C14 1.7(7)
N4 Cu1 C22 N5 -101.3(6)
N3 Cu1 C22 N5 57.6(7)
Cu2 Cu1 C22 N5 129.8(6)
N4 Cu1 C22 N6 74.5(6)
N3 Cu1 C22 N6 -126.6(5)
Cu2 Cu1 C22 N6 -54.4(5)
C36 N8 C33 C32 0.9(7)
Cu2 N8 C33 C32 180.0(4)
C36 N8 C33 C29 -178.6(4)
Cu2 N8 C33 C29 0.5(6)
C11 N3 C7 C8 2.5(8)
Cu1 N3 C7 C8 -166.3(4)
C11 N3 C7 N2 -176.4(4)
Cu1 N3 C7 N2 14.8(7)
C4 N2 C7 N3 36.9(7)
C6 N2 C7 N3 -148.5(5)
C4 N2 C7 C8 -142.0(5)
C6 N2 C7 C8 32.5(8)
C14 C15 N4 C18 1.3(7)
C11 C15 N4 C18 -179.0(5)
C14 C15 N4 Cu1 -171.2(4)
C11 C15 N4 Cu1 8.6(5)
C22 Cu1 N4 C18 -17.5(6)
N3 Cu1 N4 C18 177.1(5)
Cu2 Cu1 N4 C18 103.4(4)
C22 Cu1 N4 C15 153.8(4)
N3 Cu1 N4 C15 -11.6(3)
Cu2 Cu1 N4 C15 -85.3(3)
N2 C4 N1 C5 0.1(6)
Cu2 C4 N1 C5 178.6(4)
N2 C4 N1 C3 -177.3(5)
Cu2 C4 N1 C3 1.2(8)
N4 C15 C14 C16 -2.1(7)
C11 C15 C14 C16 178.2(5)
N4 C15 C14 C13 178.6(5)
C11 C15 C14 C13 -1.1(7)
N3 C7 C8 C9 -1.1(9)
N2 C7 C8 C9 177.8(5)
N3 C11 C10 C9 0.7(8)
C15 C11 C10 C9 -178.5(5)
N3 C11 C10 C12 178.3(5)
C15 C11 C10 C12 -0.9(7)
C25 N7 C29 C28 -1.6(7)
Cu2 N7 C29 C28 174.6(4)
C25 N7 C29 C33 178.3(4)
Cu2 N7 C29 C33 -5.5(5)
N8 C33 C29 N7 3.6(6)
C32 C33 C29 N7 -175.8(4)
N8 C33 C29 C28 -176.5(4)
C32 C33 C29 C28 4.1(7)
N5 C22 N6 C25 175.1(5)
Cu1 C22 N6 C25 -1.6(8)
N5 C22 N6 C24 1.8(7)
Cu1 C22 N6 C24 -174.9(5)
C15 N4 C18 C17 0.3(8)
Cu1 N4 C18 C17 171.2(4)
C16 C17 C18 N4 -0.9(9)
C15 C14 C13 C12 -0.3(8)
C16 C14 C13 C12 -179.5(5)
C29 N7 C25 N6 -174.3(4)
Cu2 N7 C25 N6 10.5(7)
C29 N7 C25 C26 3.5(7)
Cu2 N7 C25 C26 -171.6(4)
C22 N6 C25 N7 39.6(7)
C24 N6 C25 N7 -148.1(6)
C22 N6 C25 C26 -138.4(6)
C24 N6 C25 C26 33.9(8)
C7 C8 C9 C10 -0.6(9)
C11 C10 C9 C8 0.8(8)
C12 C10 C9 C8 -176.7(5)
C14 C13 C12 C10 1.2(9)
C11 C10 C12 C13 -0.6(8)
C9 C10 C12 C13 176.9(6)
C18 C17 C16 C14 0.0(8)
C15 C14 C16 C17 1.4(7)
C13 C14 C16 C17 -179.4(5)
N7 C29 C28 C27 -1.2(8)
C33 C29 C28 C27 179.0(5)
N7 C29 C28 C30 177.9(5)
C33 C29 C28 C30 -2.0(7)
C29 C28 C27 C26 2.0(9)
C30 C28 C27 C26 -177.0(6)
C22 N6 C24 C23 -1.9(8)
C25 N6 C24 C23 -175.1(6)
N6 C22 N5 C23 -1.1(7)
Cu1 C22 N5 C23 175.5(5)
N6 C22 N5 C21 179.9(6)
Cu1 C22 N5 C21 -3.6(9)
N8 C33 C32 C34 -3.2(8)
C29 C33 C32 C34 176.3(5)
N8 C33 C32 C31 177.9(5)
C29 C33 C32 C31 -2.7(7)
C33 N8 C36 C35 1.4(8)
Cu2 N8 C36 C35 -177.6(4)
C34 C35 C36 N8 -1.4(9)
C27 C28 C30 C31 177.4(6)
C29 C28 C30 C31 -1.6(9)
C4 N1 C5 C6 -0.5(7)
C3 N1 C5 C6 176.9(6)
N1 C5 C6 N2 0.7(7)
C4 N2 C6 C5 -0.6(7)
C7 N2 C6 C5 -175.9(5)
C36 C35 C34 C32 -1.1(9)
C33 C32 C34 C35 3.2(9)
C31 C32 C34 C35 -178.0(6)
C28 C27 C26 C25 -0.2(9)
N7 C25 C26 C27 -2.8(8)
N6 C25 C26 C27 175.0(5)
C28 C30 C31 C32 3.0(10)
C34 C32 C31 C30 -179.7(6)
C33 C32 C31 C30 -0.8(9)
C22 N5 C21 C20 121.6(8)
C23 N5 C21 C20 -57.3(10)
C22 N5 C21 C19 -114.6(8)
C23 N5 C21 C19 66.5(10)
N6 C24 C23 N5 1.2(8)
C22 N5 C23 C24 -0.1(8)
C21 N5 C23 C24 178.9(7)
C4 N1 C3 C2 -118.7(7)
C5 N1 C3 C2 64.2(8)
C4 N1 C3 C1 115.0(7)
C5 N1 C3 C1 -62.1(9)
